data_7043282
loop_
_publ_author_name
'Wei, Yongge'
'Xiao, Zicheng'
'Hu, Xunliang'
'Hu, Xiaokang'
'Huang, Bo'
'Cheng, Min'
'Wu, Pingfan'
'Lin, Xinjun'

_publ_section_title
;
 Syntheses and post-functionalization of tri-substituted
 polyalkoxohexavanadates containing tris(alkoxo) ligands
;
_journal_name_full 'Dalton Trans.'
_journal_paper_doi 10.1039/C7DT01543G
_journal_year 2017
_chemical_formula_sum 'C12 H27 N3 O33.25 V6'
_chemical_formula_weight 1051.01
_chemical_name_systematic
; 
 ? 
;
_space_group_IT_number 197
_symmetry_cell_setting cubic
_symmetry_space_group_name_Hall 'I 2 2 3'
_symmetry_space_group_name_H-M 'I 2 3'
_atom_sites_solution_hydrogens geom
_atom_sites_solution_primary direct
_atom_sites_solution_secondary difmap
_audit_creation_method SHELXL-97
_audit_update_record
;
2016-08-08 deposited with the CCDC.
2017-06-06 downloaded from the CCDC.
;
_cell_angle_alpha 90.00
_cell_angle_beta 90.00
_cell_angle_gamma 90.00
_cell_formula_units_Z 8
_cell_length_a 19.094(2)
_cell_length_b 19.094(2)
_cell_length_c 19.094(2)
_cell_measurement_reflns_used 5355
_cell_measurement_temperature 103.7
_cell_measurement_theta_max 29.2539
_cell_measurement_theta_min 2.9235
_cell_volume 6961.3(13)
_computing_structure_refinement 'SHELXL-97 (Sheldrick, 1997)'
_computing_structure_solution 'SHELXS-97 (Sheldrick, 1990)'
_diffrn_ambient_temperature 103.7
_diffrn_measured_fraction_theta_full 0.980
_diffrn_measured_fraction_theta_max 0.980
_diffrn_measurement_device_type 'Xcalibur, Eos, Gemini'
_diffrn_radiation_monochromator graphite
_diffrn_radiation_source 'Enhance (Mo) X-ray Source'
_diffrn_radiation_type MoK\a
_diffrn_radiation_wavelength 0.71073
_diffrn_reflns_av_R_equivalents 0.0278
_diffrn_reflns_av_sigmaI/netI 0.0177
_diffrn_reflns_limit_h_max 28
_diffrn_reflns_limit_h_min -27
_diffrn_reflns_limit_k_max 25
_diffrn_reflns_limit_k_min -28
_diffrn_reflns_limit_l_max 27
_diffrn_reflns_limit_l_min -28
_diffrn_reflns_number 34445
_diffrn_reflns_theta_full 32.16
_diffrn_reflns_theta_max 32.16
_diffrn_reflns_theta_min 2.13
_exptl_absorpt_coefficient_mu 1.666
_exptl_crystal_colour blue
_exptl_crystal_density_diffrn 2.006
_exptl_crystal_density_method 'not measured'
_exptl_crystal_description block
_exptl_crystal_F_000 4192
_exptl_crystal_size_max 0.400
_exptl_crystal_size_mid 0.400
_exptl_crystal_size_min 0.350
_refine_diff_density_max 0.796
_refine_diff_density_min -0.560
_refine_diff_density_rms 0.094
_refine_ls_abs_structure_details 'Flack H D (1983), Acta Cryst. A39, 876-881'
_refine_ls_abs_structure_Flack -0.02(2)
_refine_ls_extinction_method none
_refine_ls_goodness_of_fit_ref 1.084
_refine_ls_hydrogen_treatment mixed
_refine_ls_matrix_type full
_refine_ls_number_parameters 165
_refine_ls_number_reflns 3974
_refine_ls_number_restraints 0
_refine_ls_restrained_S_all 1.084
_refine_ls_R_factor_all 0.0335
_refine_ls_R_factor_gt 0.0311
_refine_ls_shift/su_max 0.001
_refine_ls_shift/su_mean 0.000
_refine_ls_structure_factor_coef Fsqd
_refine_ls_weighting_details 'calc w=1/[\s^2^(Fo^2^)+(0.0374P)^2^+16.0274P] where P=(Fo^2^+2Fc^2^)/3'
_refine_ls_weighting_scheme calc
_refine_ls_wR_factor_gt 0.0803
_refine_ls_wR_factor_ref 0.0824
_reflns_number_gt 3803
_reflns_number_total 3974
_reflns_threshold_expression >2sigma(I)
_cod_data_source_file c7dt01543g2.cif
_cod_data_source_block hxl5
_cod_original_cell_volume 6961.6(14)
_cod_original_sg_symbol_H-M I23
_cod_database_code 7043282

loop_
_symmetry_equiv_pos_as_xyz
'x, y, z'
'-x, -y, z'
'-x, y, -z'
'x, -y, -z'
'z, x, y'
'z, -x, -y'
'-z, -x, y'
'-z, x, -y'
'y, z, x'
'-y, z, -x'
'y, -z, -x'
'-y, -z, x'
'x+1/2, y+1/2, z+1/2'
'-x+1/2, -y+1/2, z+1/2'
'-x+1/2, y+1/2, -z+1/2'
'x+1/2, -y+1/2, -z+1/2'
'z+1/2, x+1/2, y+1/2'
'z+1/2, -x+1/2, -y+1/2'
'-z+1/2, -x+1/2, y+1/2'
'-z+1/2, x+1/2, -y+1/2'
'y+1/2, z+1/2, x+1/2'
'-y+1/2, z+1/2, -x+1/2'
'y+1/2, -z+1/2, -x+1/2'
'-y+1/2, -z+1/2, x+1/2'

loop_
_atom_site_label
_atom_site_type_symbol
_atom_site_fract_x
_atom_site_fract_y
_atom_site_fract_z
_atom_site_U_iso_or_equiv
_atom_site_adp_type
_atom_site_occupancy
_atom_site_symmetry_multiplicity
_atom_site_calc_flag
_atom_site_refinement_flags
_atom_site_disorder_assembly
_atom_site_disorder_group
V1 V 0.20559(2) 0.708336(19) 0.337926(18) 0.01587(8) Uani 1 1 d . . .
V2 V 0.182929(18) 0.863747(18) 0.270921(19) 0.01466(8) Uani 1 1 d . . .
O4 O 0.15989(8) 0.80208(9) 0.35274(8) 0.0172(3) Uani 1 1 d . . .
O7 O 0.17877(10) 0.67125(10) 0.40850(9) 0.0231(3) Uani 1 1 d . . .
O2AA O 0.10135(8) 0.82113(8) 0.22019(8) 0.0174(3) Uani 1 1 d . . .
O6 O 0.14462(9) 0.93424(9) 0.29856(10) 0.0213(3) Uani 1 1 d . . .
O0AA O 0.23147(8) 0.76853(8) 0.23147(8) 0.0149(4) Uani 1 3 d S . .
O3AA O 0.28869(9) 0.75120(8) 0.36270(8) 0.0179(3) Uani 1 1 d . . .
O1AA O 0.11963(8) 0.68859(8) 0.27834(8) 0.0162(3) Uani 1 1 d . . .
C1 C 0.03760(11) 0.77648(13) 0.32315(12) 0.0198(4) Uani 1 1 d . . .
N1 N -0.03410(11) 0.78177(14) 0.35517(12) 0.0275(4) Uani 1 1 d . . .
H1A H -0.0435 0.8264 0.3649 0.041 Uiso 1 1 calc R . .
H1B H -0.0355 0.7567 0.3944 0.041 Uiso 1 1 calc R . .
H1C H -0.0658 0.7654 0.3251 0.041 Uiso 1 1 calc R . .
C0AA C 0.05164(12) 0.69882(13) 0.30747(12) 0.0209(4) Uani 1 1 d . . .
H0AA H 0.0475 0.6720 0.3504 0.025 Uiso 1 1 calc R . .
H0AB H 0.0166 0.6817 0.2749 0.025 Uiso 1 1 calc R . .
C3 C 0.08934(11) 0.80426(13) 0.37741(12) 0.0201(4) Uani 1 1 d . . .
H3A H 0.0772 0.8522 0.3890 0.024 Uiso 1 1 calc R . .
H3B H 0.0856 0.7765 0.4198 0.024 Uiso 1 1 calc R . .
C4 C 0.03579(12) 0.82058(13) 0.25616(13) 0.0214(4) Uani 1 1 d . . .
H4A H 0.0000 0.8022 0.2251 0.026 Uiso 1 1 calc R . .
H4B H 0.0230 0.8683 0.2681 0.026 Uiso 1 1 calc R . .
O1 O -0.06972(17) 0.9889(2) 0.19770(19) 0.0702(10) Uani 1 1 d . . .
O5AA O 0.0000 1.0000 0.0000 0.098(5) Uani 1 12 d S . .
O3 O -0.12024(14) 0.87976(14) 0.12024(14) 0.0634(15) Uani 1 3 d S . .
O5 O -0.0874(2) 1.0874(2) 0.0874(2) 0.083(2) Uani 1 3 d S . .
O4AA O 0.04489(16) 0.55546(15) 0.1770(3) 0.0829(14) Uani 1 1 d . . .
O2A O 0.0840(3) 0.4618(4) 0.0367(2) 0.142(3) Uani 1 1 d . A 1
O2B O 0.0623(7) 0.3815(6) 0.0420(3) 0.286(8) Uani 1 1 d . B 2

loop_
_atom_site_aniso_label
_atom_site_aniso_U_11
_atom_site_aniso_U_22
_atom_site_aniso_U_33
_atom_site_aniso_U_23
_atom_site_aniso_U_13
_atom_site_aniso_U_12
V1 0.01811(16) 0.01658(15) 0.01291(14) 0.00164(12) -0.00143(12) -0.00109(13)
V2 0.01380(15) 0.01352(15) 0.01666(15) -0.00053(11) -0.00031(12) 0.00146(12)
O4 0.0135(6) 0.0198(7) 0.0183(7) -0.0013(5) 0.0003(5) -0.0005(5)
O7 0.0262(8) 0.0258(8) 0.0172(7) 0.0039(6) 0.0003(6) -0.0040(7)
O2AA 0.0140(6) 0.0190(7) 0.0191(7) -0.0002(6) -0.0004(5) 0.0023(5)
O6 0.0197(7) 0.0180(7) 0.0261(8) -0.0034(6) -0.0001(7) 0.0024(6)
O0AA 0.0149(4) 0.0149(4) 0.0149(4) 0.0003(5) -0.0003(5) 0.0003(5)
O3AA 0.0184(7) 0.0203(7) 0.0152(6) 0.0006(5) -0.0017(6) 0.0011(6)
O1AA 0.0146(6) 0.0183(7) 0.0158(7) -0.0007(5) 0.0004(5) -0.0004(5)
C1 0.0143(8) 0.0251(10) 0.0201(10) -0.0021(8) 0.0011(7) 0.0001(7)
N1 0.0156(8) 0.0393(12) 0.0277(10) -0.0083(9) 0.0036(7) -0.0018(8)
C0AA 0.0176(9) 0.0242(10) 0.0208(10) -0.0014(8) 0.0033(7) -0.0043(8)
C3 0.0155(9) 0.0260(11) 0.0186(9) -0.0028(8) 0.0013(7) -0.0010(8)
C4 0.0142(9) 0.0259(10) 0.0240(10) -0.0003(8) -0.0006(7) 0.0033(8)
O1 0.0519(17) 0.095(3) 0.064(2) -0.0236(19) 0.0121(15) 0.0098(17)
O5AA 0.098(5) 0.098(5) 0.098(5) 0.000 0.000 0.000
O3 0.0634(15) 0.0634(15) 0.0634(15) 0.0192(13) 0.0192(13) -0.0192(13)
O5 0.083(2) 0.083(2) 0.083(2) -0.0158(18) 0.0158(18) 0.0158(18)
O4AA 0.0425(15) 0.0368(14) 0.169(4) 0.026(2) -0.040(2) -0.0131(12)
O2A 0.145(5) 0.225(8) 0.056(3) -0.024(4) -0.008(3) 0.087(5)
O2B 0.450(15) 0.314(11) 0.093(4) 0.112(6) 0.137(7) 0.326(12)

loop_
_atom_type_symbol
_atom_type_description
_atom_type_scat_dispersion_real
_atom_type_scat_dispersion_imag
_atom_type_scat_source
C C 0.0033 0.0016 'International Tables Vol C Tables 4.2.6.8 and 6.1.1.4'
H H 0.0000 0.0000 'International Tables Vol C Tables 4.2.6.8 and 6.1.1.4'
N N 0.0061 0.0033 'International Tables Vol C Tables 4.2.6.8 and 6.1.1.4'
O O 0.0106 0.0060 'International Tables Vol C Tables 4.2.6.8 and 6.1.1.4'
V V 0.3005 0.5294 'International Tables Vol C Tables 4.2.6.8 and 6.1.1.4'

loop_
_geom_angle_atom_site_label_1
_geom_angle_atom_site_label_2
_geom_angle_atom_site_label_3
_geom_angle
_geom_angle_site_symmetry_1
_geom_angle_site_symmetry_3
O7 V1 O3AA 104.24(9) . 12_665
O7 V1 O3AA 104.74(8) . .
O3AA V1 O3AA 94.14(10) 12_665 .
O7 V1 O4 97.82(8) . .
O3AA V1 O4 156.91(7) 12_665 .
O3AA V1 O4 86.70(7) . .
O7 V1 O1AA 97.49(8) . .
O3AA V1 O1AA 86.53(7) 12_665 .
O3AA V1 O1AA 156.84(7) . .
O4 V1 O1AA 83.88(7) . .
O7 V1 O0AA 173.14(9) . .
O3AA V1 O0AA 80.07(6) 12_665 .
O3AA V1 O0AA 80.03(6) . .
O4 V1 O0AA 77.35(6) . .
O1AA V1 O0AA 77.28(6) . .
O6 V2 O1AA 98.82(8) . 6_566
O6 V2 O4 97.76(8) . .
O1AA V2 O4 89.53(7) 6_566 .
O6 V2 O2AA 98.25(8) . .
O1AA V2 O2AA 162.93(7) 6_566 .
O4 V2 O2AA 88.15(7) . .
O6 V2 O2AA 99.74(8) . 6_566
O1AA V2 O2AA 87.89(7) 6_566 6_566
O4 V2 O2AA 162.50(7) . 6_566
O2AA V2 O2AA 89.26(9) . 6_566
O6 V2 O0AA 178.10(8) . .
O1AA V2 O0AA 83.03(6) 6_566 .
O4 V2 O0AA 82.67(6) . .
O2AA V2 O0AA 79.90(6) . .
O2AA V2 O0AA 79.83(6) 6_566 .
C3 O4 V2 116.55(14) . .
C3 O4 V1 118.80(14) . .
V2 O4 V1 108.53(7) . .
C4 O2AA V2 116.83(13) . .
C4 O2AA V2 117.03(14) . 12_665
V2 O2AA V2 105.55(7) . 12_665
V2 O0AA V2 94.64(8) 12_665 .
V2 O0AA V2 94.64(8) 12_665 6_566
V2 O0AA V2 94.64(8) . 6_566
V2 O0AA V1 171.35(11) 12_665 6_566
V2 O0AA V1 91.323(17) . 6_566
V2 O0AA V1 91.109(18) 6_566 6_566
V2 O0AA V1 91.323(17) 12_665 .
V2 O0AA V1 91.109(18) . .
V2 O0AA V1 171.35(11) 6_566 .
V1 O0AA V1 82.29(7) 6_566 .
V2 O0AA V1 91.109(18) 12_665 12_665
V2 O0AA V1 171.35(11) . 12_665
V2 O0AA V1 91.323(17) 6_566 12_665
V1 O0AA V1 82.29(7) 6_566 12_665
V1 O0AA V1 82.29(7) . 12_665
V1 O3AA V1 116.59(9) 6_566 .
C0AA O1AA V2 116.48(13) . 12_665
C0AA O1AA V1 119.44(13) . .
V2 O1AA V1 108.02(7) 12_665 .
N1 C1 C3 106.87(18) . .
N1 C1 C4 106.39(19) . .
C3 C1 C4 113.0(2) . .
N1 C1 C0AA 107.64(19) . .
C3 C1 C0AA 110.78(19) . .
C4 C1 C0AA 111.82(19) . .
O1AA C0AA C1 111.54(18) . .
O4 C3 C1 112.12(17) . .
O2AA C4 C1 112.71(18) . .

loop_
_geom_bond_atom_site_label_1
_geom_bond_atom_site_label_2
_geom_bond_distance
_geom_bond_site_symmetry_2
V1 O7 1.6062(17) .
V1 O3AA 1.8451(17) 12_665
V1 O3AA 1.8468(17) .
V1 O4 2.0114(17) .
V1 O1AA 2.0324(16) .
V1 O0AA 2.3868(17) .
V2 O6 1.6203(17) .
V2 O1AA 2.0044(16) 6_566
V2 O4 2.0052(17) .
V2 O2AA 2.0067(16) .
V2 O2AA 2.0099(16) 6_566
V2 O0AA 2.1753(14) .
O4 C3 1.428(3) .
O2AA C4 1.428(3) .
O2AA V2 2.0099(16) 12_665
O0AA V2 2.1753(14) 12_665
O0AA V2 2.1753(14) 6_566
O0AA V1 2.3868(17) 6_566
O0AA V1 2.3868(17) 12_665
O3AA V1 1.8451(17) 6_566
O1AA C0AA 1.426(3) .
O1AA V2 2.0044(16) 12_665
C1 N1 1.503(3) .
C1 C3 1.527(3) .
C1 C4 1.532(3) .
C1 C0AA 1.536(3) .
